data_2014329
loop_
_publ_author_name
'G\"orbitz, Carl Henrik'
'Bruvoll, Marius'
'Dizdarevic, Selma'
'Fimland, Nina'
'Hafizovic, Jasmina'
'Kalfj\/os, Helen Therese'
'Krivokapic, Alexander'
'Vestli, Kristian'

_publ_section_title
;
 <small>L</small>-Isoleucyl-<small>L</small>-serine 0.33-hydrate,
 <small>L</small>-phenylalanyl-<small>L</small>-serine and
 <small>L</small>-methionyl-<small>L</small>-serine 0.34-hydrate
;
_journal_coeditor_code FG1882
_journal_issue 1
_journal_name_full 'Acta Crystallographica Section C'
_journal_page_first o22
_journal_page_last o25
_journal_paper_doi 10.1107/S0108270105038928
_journal_volume 62
_journal_year 2006
_chemical_formula_iupac 'C8 H16 N2 O4 S , 0.34H2 O'
_chemical_formula_moiety 'C8 H16 N2 O4 S , 0.34H2 O'
_chemical_formula_sum 'C8 H16.68 N2 O4.34 S'
_chemical_formula_weight 242.41
_chemical_name_systematic
;
L-Methionyl-L-Serine 0.34-hydrate
;
_space_group_IT_number 5
_symmetry_cell_setting monoclinic
_symmetry_space_group_name_Hall 'C 2y'
_symmetry_space_group_name_H-M 'C 1 2 1'
_atom_sites_solution_hydrogens geom
_atom_sites_solution_primary direct
_atom_sites_solution_secondary difmap
_audit_creation_method SHELXL97
_cell_angle_alpha 90.00
_cell_angle_beta 100.926(4)
_cell_angle_gamma 90.00
_cell_formula_units_Z 8
_cell_length_a 16.791(4)
_cell_length_b 5.0711(11)
_cell_length_c 26.851(6)
_cell_measurement_reflns_used 3955
_cell_measurement_temperature 105(2)
_cell_measurement_theta_max 56.378
_cell_measurement_theta_min 4.635
_cell_volume 2244.9(9)
_computing_cell_refinement 'SAINT-Plus (Bruker, 2001)'
_computing_data_collection 'SMART (Bruker, 1998)'
_computing_data_reduction SAINT-Plus
_computing_molecular_graphics SHELXTL
_computing_publication_material SHELXTL
_computing_structure_refinement SHELXTL
_computing_structure_solution 'SHELXTL (Bruker, 2000)'
_diffrn_ambient_temperature 105(2)
_diffrn_detector_area_resol_mean 8.3
_diffrn_measured_fraction_theta_full 0.987
_diffrn_measured_fraction_theta_max 0.928
_diffrn_measurement_device_type 'Siemens SMART CCD area-detector'
_diffrn_measurement_method 'Sets of exposures each taken over 0.3\% \w rotation'
_diffrn_radiation_monochromator graphite
_diffrn_radiation_source 'fine-focus sealed tube'
_diffrn_radiation_type MoK\a
_diffrn_radiation_wavelength 0.71073
_diffrn_reflns_av_R_equivalents 0.0663
_diffrn_reflns_av_sigmaI/netI 0.0510
_diffrn_reflns_limit_h_max 20
_diffrn_reflns_limit_h_min -22
_diffrn_reflns_limit_k_max 6
_diffrn_reflns_limit_k_min -3
_diffrn_reflns_limit_l_max 34
_diffrn_reflns_limit_l_min 0
_diffrn_reflns_number 3325
_diffrn_reflns_theta_full 27.18
_diffrn_reflns_theta_max 28.21
_diffrn_reflns_theta_min 1.54
_diffrn_standards_decay_% 0
_diffrn_standards_number 0
_exptl_absorpt_coefficient_mu 0.290
_exptl_absorpt_correction_T_max 0.9914
_exptl_absorpt_correction_T_min 0.7442
_exptl_absorpt_correction_type multi-scan
_exptl_absorpt_process_details '(SADABS; Sheldrick, 1996)'
_exptl_crystal_colour Colourless
_exptl_crystal_density_diffrn 1.435
_exptl_crystal_density_method 'not measured'
_exptl_crystal_description Plate
_exptl_crystal_F_000 1035.2
_exptl_crystal_size_max 0.45
_exptl_crystal_size_mid 0.22
_exptl_crystal_size_min 0.03
_refine_diff_density_max 0.577
_refine_diff_density_min -0.490
_refine_ls_extinction_method none
_refine_ls_goodness_of_fit_ref 1.540
_refine_ls_hydrogen_treatment mixed
_refine_ls_matrix_type full
_refine_ls_number_parameters 298
_refine_ls_number_reflns 2849
_refine_ls_number_restraints 57
_refine_ls_restrained_S_all 1.549
_refine_ls_R_factor_all 0.0897
_refine_ls_R_factor_gt 0.0726
_refine_ls_shift/su_max 0.001
_refine_ls_shift/su_mean 0.000
_refine_ls_structure_factor_coef Fsqd
_refine_ls_weighting_details 'calc w = 1/[\s^2^(Fo^2^)+(0.0748P)^2^+3.98P] where P=(Fo^2^+2Fc^2^)/3'
_refine_ls_weighting_scheme calc
_refine_ls_wR_factor_gt 0.1937
_refine_ls_wR_factor_ref 0.2011
_reflns_number_gt 2445
_reflns_number_total 2849
_reflns_threshold_expression I>2\s(I)
_cod_data_source_file fg1882.cif
_cod_data_source_block MS
_cod_original_cell_volume 2244.8(8)
_cod_original_sg_symbol_H-M 'C 2'
_cod_database_code 2014329
_cod_database_fobs_code 2014329

loop_
_symmetry_equiv_pos_as_xyz
'x, y, z'
'-x, y, -z'
'x+1/2, y+1/2, z'
'-x+1/2, y+1/2, -z'

loop_
_atom_site_label
_atom_site_fract_x
_atom_site_fract_y
_atom_site_fract_z
_atom_site_U_iso_or_equiv
_atom_site_adp_type
_atom_site_calc_flag
_atom_site_refinement_flags
_atom_site_occupancy
_atom_site_disorder_assembly
_atom_site_disorder_group
_atom_site_type_symbol
S1A 0.24104(12) 0.1459(4) 0.22534(6) 0.0377(5) Uani d D 1 . . S
O1A 0.4448(3) 0.4913(8) 0.41707(17) 0.0252(10) Uani d DU 1 . . O
O2A 0.6421(3) 0.0642(9) 0.49175(16) 0.0230(10) Uani d D 1 . . O
H5A 0.599(3) -0.017(14) 0.491(3) 0.035 Uiso d D 1 . . H
O3A 0.6330(3) -0.1281(8) 0.36837(17) 0.0226(10) Uani d D 1 . . O
O4A 0.7305(2) 0.1755(8) 0.38936(16) 0.0203(9) Uani d D 1 . . O
N1A 0.3084(3) 0.1692(10) 0.40402(16) 0.0162(10) Uani d D 1 . . N
H1A 0.2679 0.0558 0.3945 0.024 Uiso calc R 1 . . H
H2A 0.2899 0.3332 0.3985 0.024 Uiso calc R 1 . . H
H3A 0.3285 0.1480 0.4369 0.024 Uiso calc R 1 . . H
N2A 0.5199(2) 0.1497(10) 0.39587(18) 0.0194(10) Uani d D 1 . . N
H4A 0.5173 -0.0126 0.3864 0.023 Uiso calc R 1 . . H
C1A 0.3728(3) 0.1206(11) 0.37446(18) 0.0171(12) Uani d D 1 . . C
H11A 0.3844 -0.0688 0.3743 0.020 Uiso calc R 1 . . H
C2A 0.3436(3) 0.2167(13) 0.31965(18) 0.0222(13) Uani d D 1 . . C
H21A 0.3294 0.4019 0.3202 0.027 Uiso calc R 1 . . H
H22A 0.3878 0.2005 0.3012 0.027 Uiso calc R 1 . . H
C3A 0.2707(4) 0.0630(13) 0.2917(2) 0.0312(16) Uani d D 1 . . C
H31A 0.2251 0.0948 0.3083 0.037 Uiso calc R 1 . . H
H32A 0.2832 -0.1238 0.2946 0.037 Uiso calc R 1 . . H
C4A 0.1885(6) 0.4492(15) 0.2306(3) 0.059(3) Uani d D 1 . . C
H41A 0.1667 0.5155 0.1974 0.088 Uiso calc R 1 . . H
H42A 0.2256 0.5759 0.2487 0.088 Uiso calc R 1 . . H
H43A 0.1452 0.4187 0.2486 0.088 Uiso calc R 1 . . H
C5A 0.4498(3) 0.2695(10) 0.3986(2) 0.0163(12) Uani d D 1 . . C
C6A 0.6006(3) 0.2690(9) 0.40745(19) 0.0150(12) Uani d D 1 . . C
H61A 0.5987 0.4413 0.3907 0.018 Uiso calc R 1 . . H
C7A 0.6303(4) 0.3068(11) 0.4643(2) 0.0202(13) Uani d D 1 . . C
H71A 0.6811 0.4032 0.4697 0.024 Uiso calc R 1 . . H
H72A 0.5911 0.4128 0.4777 0.024 Uiso calc R 1 . . H
C8A 0.6582(3) 0.0913(10) 0.3859(2) 0.0190(13) Uani d D 1 . . C
S1B 0.47168(13) 0.7180(4) 0.27065(7) 0.0362(5) Uani d D 1 . . S
O1B 0.3519(2) 1.1794(8) 0.09606(19) 0.0262(10) Uani d D 1 . . O
O2B 0.1172(3) 1.2299(9) 0.01705(16) 0.0247(10) Uani d D 1 . . O
H5B 0.131(5) 1.350(12) 0.038(2) 0.037 Uiso d D 1 . . H
O3B 0.1468(3) 0.5314(7) 0.10009(18) 0.0220(10) Uani d D 1 . . O
O4B 0.0628(2) 0.8742(9) 0.09727(18) 0.0254(10) Uani d DU 1 . . O
N1B 0.4775(3) 0.8443(10) 0.07909(18) 0.0184(11) Uani d D 1 . . N
H1B 0.4509 0.8449 0.0471 0.028 Uiso calc R 1 . . H
H2B 0.5185 0.7304 0.0823 0.028 Uiso calc R 1 . . H
H3B 0.4967 1.0051 0.0875 0.028 Uiso calc R 1 . . H
N2B 0.2748(2) 0.8095(9) 0.09422(18) 0.0166(10) Uani d D 1 . . N
H4B 0.2745 0.6404 0.0966 0.020 Uiso calc R 1 . . H
C1B 0.4219(3) 0.7658(10) 0.11283(18) 0.0153(12) Uani d DU 1 . . C
H11B 0.4067 0.5805 0.1066 0.018 Uiso calc R 1 . . H
C2B 0.4653(4) 0.7985(13) 0.16800(19) 0.0234(13) Uani d D 1 . . C
H21B 0.5166 0.7052 0.1728 0.028 Uiso calc R 1 . . H
H22B 0.4769 0.9839 0.1746 0.028 Uiso calc R 1 . . H
C3B 0.4161(4) 0.6958(15) 0.2061(2) 0.0289(15) Uani d D 1 . . C
H31B 0.4015 0.5132 0.1983 0.035 Uiso calc R 1 . . H
H32B 0.3663 0.7969 0.2030 0.035 Uiso calc R 1 . . H
C4B 0.5428(4) 0.4551(14) 0.2712(3) 0.0317(16) Uani d D 1 . . C
H41B 0.5822 0.4612 0.3022 0.048 Uiso calc R 1 . . H
H42B 0.5697 0.4737 0.2429 0.048 Uiso calc R 1 . . H
H43B 0.5148 0.2894 0.2689 0.048 Uiso calc R 1 . . H
C5B 0.3461(3) 0.9373(10) 0.1004(2) 0.0196(13) Uani d D 1 . . C
C6B 0.1972(3) 0.9519(10) 0.0835(2) 0.0154(11) Uani d D 1 . . C
H61B 0.2009 1.1089 0.1051 0.018 Uiso calc R 1 . . H
C7B 0.1796(4) 1.0369(12) 0.0275(2) 0.0217(13) Uani d D 1 . . C
H71B 0.2288 1.1077 0.0187 0.026 Uiso calc R 1 . . H
H72B 0.1638 0.8834 0.0064 0.026 Uiso calc R 1 . . H
C8B 0.1309(3) 0.7736(10) 0.0951(2) 0.0171(13) Uani d D 1 . . C
O1W 0.5000 0.8124(12) 0.5000 0.0187(13) Uani d SD 1 . . O
H1W 0.470(3) 0.710(9) 0.4793(15) 0.028 Uiso d D 1 . . H
O2W 0.0000 0.718(3) 0.0000 0.018(5) Uani d SPD 0.355(18) . . O
H2W 0.017(8) 0.822(11) 0.0253(13) 0.028 Uiso d PD 0.355(18) . . H

loop_
_atom_site_aniso_label
_atom_site_aniso_U_11
_atom_site_aniso_U_22
_atom_site_aniso_U_33
_atom_site_aniso_U_12
_atom_site_aniso_U_13
_atom_site_aniso_U_23
S1A 0.0396(11) 0.0502(11) 0.0212(7) 0.0045(10) 0.0000(7) -0.0035(8)
O1A 0.027(2) 0.0173(19) 0.031(2) 0.0044(18) 0.0070(18) -0.0097(18)
O2A 0.018(2) 0.026(2) 0.025(2) -0.0040(19) 0.0020(19) 0.0038(19)
O3A 0.019(2) 0.016(2) 0.034(2) 0.0021(18) 0.0055(19) -0.0041(18)
O4A 0.012(2) 0.015(2) 0.035(2) 0.0002(17) 0.0076(17) -0.0005(19)
N1A 0.011(2) 0.017(2) 0.020(2) 0.001(2) 0.0032(18) -0.001(2)
N2A 0.018(2) 0.014(2) 0.026(2) 0.000(2) 0.003(2) -0.003(2)
C1A 0.018(3) 0.013(2) 0.022(3) 0.002(2) 0.007(2) -0.002(2)
C2A 0.020(3) 0.025(3) 0.022(3) 0.000(3) 0.007(2) 0.005(3)
C3A 0.041(4) 0.024(3) 0.025(3) -0.015(3) -0.005(3) -0.004(3)
C4A 0.088(8) 0.029(4) 0.044(5) 0.006(5) -0.027(5) 0.006(4)
C5A 0.014(3) 0.014(3) 0.021(3) -0.001(2) 0.003(2) 0.004(2)
C6A 0.011(3) 0.011(3) 0.024(3) 0.003(2) 0.006(2) 0.001(2)
C7A 0.015(3) 0.019(3) 0.027(3) -0.001(2) 0.001(2) -0.002(2)
C8A 0.025(3) 0.013(3) 0.019(3) 0.007(2) 0.003(2) 0.000(2)
S1B 0.0547(12) 0.0291(9) 0.0269(8) 0.0042(9) 0.0127(8) 0.0011(7)
O1B 0.015(2) 0.015(2) 0.050(3) -0.0010(19) 0.010(2) 0.001(2)
O2B 0.025(2) 0.023(2) 0.025(2) 0.011(2) 0.0012(19) 0.001(2)
O3B 0.014(2) 0.015(2) 0.038(3) -0.0006(17) 0.0062(19) 0.0007(19)
O4B 0.012(2) 0.025(2) 0.042(2) 0.0062(18) 0.0127(18) 0.0060(19)
N1B 0.015(3) 0.018(2) 0.024(2) -0.004(2) 0.008(2) 0.000(2)
N2B 0.009(2) 0.011(2) 0.029(3) 0.0012(19) 0.001(2) 0.002(2)
C1B 0.009(2) 0.014(2) 0.022(2) 0.000(2) 0.002(2) 0.001(2)
C2B 0.021(3) 0.026(3) 0.024(3) -0.005(3) 0.006(3) 0.000(3)
C3B 0.021(3) 0.033(4) 0.033(3) 0.008(3) 0.008(3) 0.002(3)
C4B 0.032(4) 0.037(4) 0.027(3) -0.002(3) 0.005(3) 0.006(3)
C5B 0.020(3) 0.014(3) 0.025(3) -0.002(2) 0.005(3) 0.001(2)
C6B 0.008(3) 0.014(3) 0.024(3) 0.003(2) 0.005(2) 0.003(2)
C7B 0.023(3) 0.019(3) 0.025(3) 0.001(3) 0.007(3) 0.003(3)
C8B 0.009(3) 0.021(3) 0.021(3) 0.004(2) 0.002(2) 0.002(2)
O1W 0.015(3) 0.015(3) 0.025(3) 0.000 0.002(2) 0.000
O2W 0.018(9) 0.018(8) 0.017(8) 0.000 0.001(6) 0.000

loop_
_atom_type_symbol
_atom_type_description
_atom_type_scat_dispersion_real
_atom_type_scat_dispersion_imag
_atom_type_scat_source
C C 0.0033 0.0016 'International Tables Vol C Tables 4.2.6.8 and 6.1.1.4'
H H 0.0000 0.0000 'International Tables Vol C Tables 4.2.6.8 and 6.1.1.4'
N N 0.0061 0.0033 'International Tables Vol C Tables 4.2.6.8 and 6.1.1.4'
O O 0.0106 0.0060 'International Tables Vol C Tables 4.2.6.8 and 6.1.1.4'
S S 0.1246 0.1234 'International Tables Vol C Tables 4.2.6.8 and 6.1.1.4'

loop_
_geom_angle_atom_site_label_1
_geom_angle_atom_site_label_2
_geom_angle_atom_site_label_3
_geom_angle
C4A S1A C3A 99.7(4)
C7A O2A H5A 113(5)
C1A N1A H1A 109.5
C1A N1A H2A 109.5
H1A N1A H2A 109.5
C1A N1A H3A 109.5
H1A N1A H3A 109.5
H2A N1A H3A 109.5
C5A N2A C6A 126.1(4)
C5A N2A H4A 116.9
C6A N2A H4A 116.9
N1A C1A C5A 109.6(4)
N1A C1A C2A 109.1(4)
C5A C1A C2A 109.8(4)
N1A C1A H11A 109.4
C5A C1A H11A 109.4
C2A C1A H11A 109.4
C1A C2A C3A 112.9(4)
C1A C2A H21A 109.0
C3A C2A H21A 109.0
C1A C2A H22A 109.0
C3A C2A H22A 109.0
H21A C2A H22A 107.8
C2A C3A S1A 114.3(4)
C2A C3A H31A 108.7
S1A C3A H31A 108.7
C2A C3A H32A 108.7
S1A C3A H32A 108.7
H31A C3A H32A 107.6
S1A C4A H41A 109.5
S1A C4A H42A 109.5
H41A C4A H42A 109.5
S1A C4A H43A 109.5
H41A C4A H43A 109.5
H42A C4A H43A 109.5
O1A C5A N2A 124.1(5)
O1A C5A C1A 120.1(5)
N2A C5A C1A 115.7(4)
N2A C6A C8A 107.8(4)
N2A C6A C7A 112.2(4)
C8A C6A C7A 110.2(4)
N2A C6A H61A 108.8
C8A C6A H61A 108.8
C7A C6A H61A 108.8
O2A C7A C6A 113.3(4)
O2A C7A H71A 108.9
C6A C7A H71A 108.9
O2A C7A H72A 108.9
C6A C7A H72A 108.9
H71A C7A H72A 107.7
O3A C8A O4A 125.2(5)
O3A C8A C6A 118.6(5)
O4A C8A C6A 116.2(4)
C4B S1B C3B 100.6(3)
C7B O2B H5B 106(6)
C1B N1B H1B 109.5
C1B N1B H2B 109.5
H1B N1B H2B 109.5
C1B N1B H3B 109.5
H1B N1B H3B 109.5
H2B N1B H3B 109.5
C5B N2B C6B 121.6(4)
C5B N2B H4B 119.2
C6B N2B H4B 119.2
N1B C1B C5B 108.1(4)
N1B C1B C2B 109.0(4)
C5B C1B C2B 111.9(4)
N1B C1B H11B 109.2
C5B C1B H11B 109.2
C2B C1B H11B 109.2
C3B C2B C1B 113.2(4)
C3B C2B H21B 108.9
C1B C2B H21B 108.9
C3B C2B H22B 108.9
C1B C2B H22B 108.9
H21B C2B H22B 107.7
C2B C3B S1B 112.0(4)
C2B C3B H31B 109.2
S1B C3B H31B 109.2
C2B C3B H32B 109.2
S1B C3B H32B 109.2
H31B C3B H32B 107.9
S1B C4B H41B 109.5
S1B C4B H42B 109.5
H41B C4B H42B 109.5
S1B C4B H43B 109.5
H41B C4B H43B 109.5
H42B C4B H43B 109.5
O1B C5B N2B 123.3(5)
O1B C5B C1B 120.6(5)
N2B C5B C1B 116.1(4)
N2B C6B C8B 109.0(4)
N2B C6B C7B 109.2(4)
C8B C6B C7B 110.9(4)
N2B C6B H61B 109.2
C8B C6B H61B 109.2
C7B C6B H61B 109.2
O2B C7B C6B 112.5(4)
O2B C7B H71B 109.1
C6B C7B H71B 109.1
O2B C7B H72B 109.1
C6B C7B H72B 109.1
H71B C7B H72B 107.8
O4B C8B O3B 124.3(5)
O4B C8B C6B 118.4(4)
O3B C8B C6B 117.2(5)

loop_
_geom_bond_atom_site_label_1
_geom_bond_atom_site_label_2
_geom_bond_site_symmetry_2
_geom_bond_distance
_geom_bond_publ_flag
S1A C4A . 1.792(7) ?
S1A C3A . 1.807(6) ?
O1A C5A . 1.239(6) ?
O2A C7A . 1.429(6) ?
O2A H5A . 0.84(3) ?
O3A C8A . 1.250(6) ?
O4A C8A . 1.273(6) ?
N1A C1A . 1.479(6) ?
N1A H1A . 0.8900 ?
N1A H2A . 0.8900 ?
N1A H3A . 0.8900 ?
N2A C5A . 1.340(6) ?
N2A C6A . 1.462(6) ?
N2A H4A . 0.8600 ?
C1A C5A . 1.531(6) ?
C1A C2A . 1.539(6) ?
C1A H11A . 0.9800 ?
C2A C3A . 1.523(7) ?
C2A H21A . 0.9700 ?
C2A H22A . 0.9700 ?
C3A H31A . 0.9700 ?
C3A H32A . 0.9700 ?
C4A H41A . 0.9600 ?
C4A H42A . 0.9600 ?
C4A H43A . 0.9600 ?
C6A C8A . 1.515(6) ?
C6A C7A . 1.526(7) ?
C6A H61A . 0.9800 ?
C7A H71A . 0.9700 ?
C7A H72A . 0.9700 ?
S1B C4B . 1.788(7) ?
S1B C3B . 1.810(6) ?
O1B C5B . 1.239(6) ?
O2B C7B . 1.423(6) ?
O2B H5B . 0.83(3) ?
O3B C8B . 1.258(6) ?
O4B C8B . 1.263(6) ?
N1B C1B . 1.474(6) ?
N1B H1B . 0.8900 ?
N1B H2B . 0.8900 ?
N1B H3B . 0.8900 ?
N2B C5B . 1.344(6) ?
N2B C6B . 1.469(6) ?
N2B H4B . 0.8600 ?
C1B C5B . 1.525(6) ?
C1B C2B . 1.531(6) ?
C1B H11B . 0.9800 ?
C2B C3B . 1.523(7) ?
C2B H21B . 0.9700 ?
C2B H22B . 0.9700 ?
C3B H31B . 0.9700 ?
C3B H32B . 0.9700 ?
C4B H41B . 0.9600 ?
C4B H42B . 0.9600 ?
C4B H43B . 0.9600 ?
C6B C8B . 1.512(6) ?
C6B C7B . 1.538(7) ?
C6B H61B . 0.9800 ?
C7B H71B . 0.9700 ?
C7B H72B . 0.9700 ?
O1W H1W . 0.85(3) ?
O2W H2W . 0.87(3) ?

loop_
_geom_hbond_atom_site_label_D
_geom_hbond_atom_site_label_H
_geom_hbond_atom_site_label_A
_geom_hbond_site_symmetry_A
_geom_hbond_distance_DH
_geom_hbond_distance_HA
_geom_hbond_distance_DA
_geom_hbond_angle_DHA
_geom_hbond_publ_flag
N1A H1A O4A 3_445 0.89 2.03 2.818(7) 148 y
N1A H2A O4A 3_455 0.89 1.99 2.874(7) 170 y
N1A H3A O2A 2_656 0.89 1.93 2.815(6) 171 y
N2A H4A O3A 1_555 0.86 2.17 2.582(6) 109 y
O2A H5A O1W 1_545 0.84(3) 1.92(3) 2.752(5) 172(8) y
C6A H61A O3A 1_565 0.98 2.37 3.311(6) 162 y
N1B H1B O2B 4_545 0.89 1.97 2.824(6) 161 y
N1B H2B O4B 3_545 0.89 1.97 2.777(7) 151 y
N1B H3B O4B 3_555 0.89 2.17 3.041(7) 167 y
N2B H4B O3B 1_555 0.86 2.23 2.600(6) 106 y
O2B H5B O3B 1_565 0.84(4) 1.87(4) 2.671(7) 160(8) y
C1B H11B O1B 1_545 0.98 2.23 3.198(7) 170 y
C3B H32B S1A 1_565 0.97 2.90 3.833(7) 162 y
C6B H61B O3B 1_565 0.98 2.32 3.114(6) 137 y
O1W H1W O1A 1_555 0.86(3) 1.98(4) 2.773(5) 153(6) y
O2W H2W O4B 1_555 0.87(3) 1.96(4) 2.742(7) 150(5) y

loop_
_geom_torsion_atom_site_label_1
_geom_torsion_atom_site_label_2
_geom_torsion_atom_site_label_3
_geom_torsion_atom_site_label_4
_geom_torsion
_geom_torsion_publ_flag
N1A C1A C5A N2A 145.6(5) y
C1A C5A N2A C6A 168.1(5) y
C5A N2A C6A C8A -164.8(5) y
N2A C6A C8A O3A -8.0(7) y
N1A C1A C2A C3A -64.2(7) y
C1A C2A C3A S1A -173.9(4) y
C2A C3A S1A C4A -78.0(6) y
N2A C6A C7A O2A 64.7(6) y
C6A C7A O2A H5A -66(6) y
C5A C1A C2A C3A 175.7(5) ?
C6A N2A C5A O1A -8.7(9) ?
N1A C1A C5A O1A -37.5(7) ?
C2A C1A C5A O1A 82.3(6) ?
C2A C1A C5A N2A -94.6(6) ?
C5A N2A C6A C7A 73.6(6) ?
C8A C6A C7A O2A -55.5(6) ?
C7A C6A C8A O3A 114.8(5) ?
N2A C6A C8A O4A 175.1(5) ?
C7A C6A C8A O4A -62.1(6) ?
N1B C1B C5B N2B 131.9(5) y
C1B C5B N2B C6B 178.4(5) y
C5B N2B C6B C8B -161.9(5) y
N2B C6B C8B O3B -15.5(7) y
N1B C1B C2B C3B -174.1(5) y
C1B C2B C3B S1B 176.3(4) y
C2B C3B S1B C4B -73.8(6) y
N2B C6B C7B O2B -165.2(5) y
C6B C7B O2B H5B 52(6) y
C5B C1B C2B C3B 66.4(7) ?
C6B N2B C5B O1B -2.4(9) ?
N1B C1B C5B O1B -47.3(7) ?
C2B C1B C5B O1B 72.7(7) ?
C2B C1B C5B N2B -108.0(6) ?
C5B N2B C6B C7B 76.8(6) ?
C8B C6B C7B O2B 74.6(6) ?
N2B C6B C8B O4B 167.2(5) ?
C7B C6B C8B O4B -72.5(6) ?
C7B C6B C8B O3B 104.8(6) ?
